data_4076972
loop_
_publ_author_name
'Jambor, Roman'
'Dost\'al, Libor'
'R\%u\<zi\<cka, Ale\<s'
'C\'isa\<rov\'a, Ivana'
'Brus, Ji\<r\'i'
'Hol\<capek, Michal'
'Hole\<cek, Jaroslav'

_publ_section_title
;
 Organotin(IV) Derivatives of Some O,C,O-Chelating Ligands
;
_journal_issue 19
_journal_name_full Organometallics
_journal_page_first 3996
_journal_paper_doi 10.1021/om020361i
_journal_volume 21
_journal_year 2002
_chemical_formula_sum 'C16 H18 Cl2 O2 Sn'
_chemical_formula_weight 431.89
_chemical_name_systematic
; 
 ? 
;
_space_group_IT_number 145
_symmetry_cell_setting trigonal
_symmetry_space_group_name_Hall 'P 32'
_symmetry_space_group_name_H-M 'P 32'
_atom_sites_solution_hydrogens geom
_atom_sites_solution_primary direct
_atom_sites_solution_secondary difmap
_audit_creation_method SHELXL-97
_cell_angle_alpha 90.00
_cell_angle_beta 90.00
_cell_angle_gamma 120.00
_cell_formula_units_Z 3
_cell_length_a 12.5240(2)
_cell_length_b 12.5240(2)
_cell_length_c 9.2900(2)
_cell_measurement_reflns_used 10767
_cell_measurement_temperature 150(2)
_cell_measurement_theta_max 29.1
_cell_measurement_theta_min 1
_cell_volume 1261.92(4)
_computing_cell_refinement 'COLLECT and DENZO'
_computing_data_collection 'COLLECT (Hooft, 1998) and DENZO (Otwinowski & Minor, 1997)'
_computing_data_reduction 'COLLECT and DENZO'
_computing_structure_refinement 'SHELXL-97 (Sheldrick, 1997)'
_computing_structure_solution 'SIR92 (Altomare et al., 1994)'
_diffrn_ambient_temperature 150(2)
_diffrn_detector_area_resol_mean 9.091
_diffrn_measured_fraction_theta_full 0.996
_diffrn_measured_fraction_theta_max 0.996
_diffrn_measurement_device_type 'Nonius KappaCCD area detector'
_diffrn_measurement_method '\f and \w scans to fill the Ewald sphere'
_diffrn_radiation_monochromator graphite
_diffrn_radiation_source 'fine-focus sealed tube'
_diffrn_radiation_type MoK\a
_diffrn_radiation_wavelength 0.71070
_diffrn_reflns_av_R_equivalents 0.0305
_diffrn_reflns_av_sigmaI/netI 0.0254
_diffrn_reflns_limit_h_max 17
_diffrn_reflns_limit_h_min -17
_diffrn_reflns_limit_k_max 17
_diffrn_reflns_limit_k_min -17
_diffrn_reflns_limit_l_max 12
_diffrn_reflns_limit_l_min -12
_diffrn_reflns_number 16486
_diffrn_reflns_theta_full 29.13
_diffrn_reflns_theta_max 29.13
_diffrn_reflns_theta_min 3.76
_diffrn_standards_number 0
_exptl_absorpt_coefficient_mu 1.837
_exptl_absorpt_correction_T_max 0.583
_exptl_absorpt_correction_T_min 0.508
_exptl_absorpt_correction_type multi-scan
_exptl_absorpt_process_details '(SORTAV; Blessing 1997)'
_exptl_crystal_colour colourless
_exptl_crystal_density_diffrn 1.705
_exptl_crystal_density_method 'not measured'
_exptl_crystal_description prism
_exptl_crystal_F_000 642
_exptl_crystal_size_max 0.5
_exptl_crystal_size_mid 0.5
_exptl_crystal_size_min 0.35
_refine_diff_density_max 0.306
_refine_diff_density_min -0.504
_refine_diff_density_rms 0.052
_refine_ls_abs_structure_details 'Flack H D (1983), Acta Cryst. A39, 876-881'
_refine_ls_abs_structure_Flack -0.012(10)
_refine_ls_extinction_method none
_refine_ls_goodness_of_fit_ref 1.112
_refine_ls_hydrogen_treatment mixed
_refine_ls_matrix_type full
_refine_ls_number_parameters 192
_refine_ls_number_reflns 4497
_refine_ls_number_restraints 1
_refine_ls_restrained_S_all 1.112
_refine_ls_R_factor_all 0.0153
_refine_ls_R_factor_gt 0.0150
_refine_ls_shift/su_max 0.002
_refine_ls_shift/su_mean 0.000
_refine_ls_structure_factor_coef Fsqd
_refine_ls_weighting_details 'calc w=1/[\s^2^(Fo^2^)+(0.0076P)^2^+0.2685P] where P=(Fo^2^+2Fc^2^)/3'
_refine_ls_weighting_scheme calc
_refine_ls_wR_factor_gt 0.0340
_refine_ls_wR_factor_ref 0.0341
_reflns_number_gt 4452
_reflns_number_total 4497
_reflns_threshold_expression I>2\s(I)
_cod_data_source_file om020361i.cif
_cod_data_source_block snphoco-sort
_cod_depositor_comments
;
The following automatic conversions were performed:

'_geom_bond_publ_flag' value 'Y' changed to 'y' according to
/home/saulius/struct/CIF-dictionaries/cif_core.dic dictionary named
'cif_core.dic' version 2.4.1 from 2010-06-29 (6
times).

'_geom_angle_publ_flag' value 'Y' changed to 'y' according
to /home/saulius/struct/CIF-dictionaries/cif_core.dic dictionary
named 'cif_core.dic' version 2.4.1 from 2010-06-29 (15 times).

Automatic conversion script
Id: cif_fix_values 1715 2011-07-08 13:25:40Z adriana 

The following automatic conversions were performed:

'_exptl_absorpt_correction_type' value 'multi-scans' was replaced
with the value 'multi-scan' as specified in the replacement file
'src/cod-tools/trunk/data/replacement-values/replacement_values.lst'.

Automatic conversion script
Id: cif_fix_values 5376 2017-05-30 11:51:03Z andrius 
;
_cod_database_code 4076972

loop_
_symmetry_equiv_pos_as_xyz
'x, y, z'
'-y, x-y, z+2/3'
'-x+y, -x, z+1/3'

loop_
_atom_site_label
_atom_site_type_symbol
_atom_site_fract_x
_atom_site_fract_y
_atom_site_fract_z
_atom_site_U_iso_or_equiv
_atom_site_adp_type
_atom_site_occupancy
_atom_site_symmetry_multiplicity
_atom_site_calc_flag
_atom_site_refinement_flags
Sn1 Sn -0.031048(9) 0.657622(9) 0.203670(8) 0.01429(3) Uani 1 1 d .
Cl1 Cl -0.02577(4) 0.83768(4) 0.29957(5) 0.02348(9) Uani 1 1 d .
Cl2 Cl -0.24048(4) 0.53727(4) 0.28377(5) 0.02387(9) Uani 1 1 d .
C11 C 0.07082(15) 0.60302(15) 0.33604(16) 0.0149(3) Uani 1 1 d .
C12 C 0.02798(16) 0.47798(16) 0.35838(17) 0.0179(3) Uani 1 1 d .
C13 C 0.09152(18) 0.44237(18) 0.4526(2) 0.0244(4) Uani 1 1 d .
H13 H 0.0631 0.3591 0.4683 0.029 Uiso 1 1 calc R
C14 C 0.19638(19) 0.5301(2) 0.5226(2) 0.0261(4) Uani 1 1 d .
H14 H 0.2352 0.5059 0.5897 0.031 Uiso 1 1 calc R
C15 C 0.24366(16) 0.65433(18) 0.49273(18) 0.0218(4) Uani 1 1 d .
H15 H 0.3167 0.7129 0.5359 0.026 Uiso 1 1 calc R
C16 C 0.18194(15) 0.69159(16) 0.39811(17) 0.0167(3) Uani 1 1 d .
C17 C -0.08353(17) 0.38167(16) 0.2795(2) 0.0224(4) Uani 1 1 d .
H17A H -0.0782 0.3076 0.2673 0.027 Uiso 1 1 calc R
H17B H -0.1577 0.3607 0.3337 0.027 Uiso 1 1 calc R
C18 C -0.19461(19) 0.34524(18) 0.0612(2) 0.0286(4) Uani 1 1 d .
H18A H -0.1933 0.2698 0.0485 0.043 Uiso 1 1 calc R
H18B H -0.1943 0.3796 -0.0313 0.043 Uiso 1 1 calc R
H18C H -0.2677 0.3288 0.1128 0.043 Uiso 1 1 calc R
C19 C 0.23825(16) 0.82464(16) 0.35656(18) 0.0204(3) Uani 1 1 d .
H19A H 0.2056 0.8653 0.4161 0.024 Uiso 1 1 calc R
H19B H 0.3271 0.8667 0.3685 0.024 Uiso 1 1 calc R
C20 C 0.25985(18) 0.94992(17) 0.1543(2) 0.0263(4) Uani 1 1 d .
H20A H 0.2408 0.9980 0.2187 0.039 Uiso 1 1 calc R
H20B H 0.2265 0.9485 0.0608 0.039 Uiso 1 1 calc R
H20C H 0.3477 0.9859 0.1473 0.039 Uiso 1 1 calc R
C21 C -0.02444(15) 0.68951(16) -0.02128(17) 0.0163(3) Uani 1 1 d .
C22 C -0.03656(18) 0.78783(17) -0.07149(19) 0.0238(4) Uani 1 1 d .
H22 H -0.0495 0.8371 -0.0071 0.029 Uiso 1 1 calc R
C23 C -0.02916(19) 0.8119(2) -0.2194(2) 0.0319(5) Uani 1 1 d .
H23 H -0.0372 0.8773 -0.2534 0.038 Uiso 1 1 calc R
C24 C -0.0100(2) 0.7390(2) -0.3146(2) 0.0329(5) Uani 1 1 d .
H24 H -0.0062 0.7550 -0.4128 0.039 Uiso 1 1 calc R
C25 C 0.00380(18) 0.6421(2) -0.2659(2) 0.0300(5) Uani 1 1 d .
H25 H 0.0173 0.5935 -0.3308 0.036 Uiso 1 1 calc R
C26 C -0.00269(16) 0.61815(19) -0.1192(2) 0.0226(4) Uani 1 1 d .
H26 H 0.0076 0.5538 -0.0860 0.027 Uiso 1 1 calc R
O1 O -0.08753(12) 0.43142(11) 0.14139(13) 0.0198(2) Uani 1 1 d .
O2 O 0.20690(11) 0.82636(11) 0.20823(13) 0.0189(2) Uani 1 1 d .

loop_
_atom_site_aniso_label
_atom_site_aniso_U_11
_atom_site_aniso_U_22
_atom_site_aniso_U_33
_atom_site_aniso_U_23
_atom_site_aniso_U_13
_atom_site_aniso_U_12
Sn1 0.01560(5) 0.01765(6) 0.01227(5) 0.00155(4) -0.00003(4) 0.01031(5)
Cl1 0.0266(2) 0.0225(2) 0.0262(2) -0.00276(16) 0.00198(17) 0.01588(18)
Cl2 0.01709(19) 0.0275(2) 0.0265(2) 0.00108(17) 0.00331(16) 0.01077(17)
C11 0.0159(7) 0.0197(8) 0.0123(7) 0.0034(6) 0.0010(6) 0.0112(6)
C12 0.0197(8) 0.0182(8) 0.0179(8) 0.0032(6) 0.0025(6) 0.0109(7)
C13 0.0305(10) 0.0259(9) 0.0227(9) 0.0087(7) 0.0018(7) 0.0186(8)
C14 0.0297(10) 0.0375(10) 0.0200(9) 0.0060(7) -0.0009(7) 0.0235(8)
C15 0.0202(8) 0.0334(10) 0.0150(8) -0.0017(7) -0.0026(6) 0.0157(8)
C16 0.0176(8) 0.0221(8) 0.0122(7) -0.0009(6) 0.0018(6) 0.0114(7)
C17 0.0242(9) 0.0160(8) 0.0239(9) 0.0051(7) -0.0009(7) 0.0077(7)
C18 0.0246(9) 0.0213(9) 0.0295(10) -0.0050(7) -0.0060(8) 0.0037(8)
C19 0.0188(8) 0.0207(8) 0.0176(8) -0.0019(6) -0.0044(6) 0.0069(7)
C20 0.0292(10) 0.0186(9) 0.0288(10) 0.0072(7) 0.0040(7) 0.0102(8)
C21 0.0150(8) 0.0199(8) 0.0124(7) 0.0040(6) -0.0011(6) 0.0075(6)
C22 0.0259(9) 0.0229(9) 0.0234(9) 0.0037(7) -0.0024(7) 0.0128(8)
C23 0.0326(11) 0.0308(10) 0.0283(10) 0.0131(8) -0.0041(8) 0.0127(9)
C24 0.0282(10) 0.0483(13) 0.0168(9) 0.0115(8) 0.0011(8) 0.0151(10)
C25 0.0261(10) 0.0418(14) 0.0207(13) -0.0016(8) 0.0036(7) 0.0159(9)
C26 0.0203(8) 0.0302(9) 0.0200(9) 0.0019(7) 0.0019(6) 0.0145(8)
O1 0.0210(6) 0.0161(6) 0.0180(6) 0.0006(5) -0.0021(5) 0.0062(5)
O2 0.0224(6) 0.0170(6) 0.0161(6) 0.0023(4) 0.0009(5) 0.0089(5)

loop_
_atom_type_symbol
_atom_type_description
_atom_type_scat_dispersion_real
_atom_type_scat_dispersion_imag
_atom_type_scat_source
C C 0.0033 0.0016 'International Tables Vol C Tables 4.2.6.8 and 6.1.1.4'
H H 0.0000 0.0000 'International Tables Vol C Tables 4.2.6.8 and 6.1.1.4'
O O 0.0106 0.0060 'International Tables Vol C Tables 4.2.6.8 and 6.1.1.4'
Cl Cl 0.1484 0.1585 'International Tables Vol C Tables 4.2.6.8 and 6.1.1.4'
Sn Sn -0.6537 1.4246 'International Tables Vol C Tables 4.2.6.8 and 6.1.1.4'

loop_
_geom_angle_atom_site_label_1
_geom_angle_atom_site_label_2
_geom_angle_atom_site_label_3
_geom_angle
_geom_angle_publ_flag
C11 Sn1 C21 131.30(6) y
C11 Sn1 Cl1 110.54(5) y
C21 Sn1 Cl1 102.07(5) y
C11 Sn1 Cl2 105.26(4) y
C21 Sn1 Cl2 110.58(4) y
Cl1 Sn1 Cl2 89.025(16) y
C11 Sn1 O1 70.08(5) y
C21 Sn1 O1 87.13(6) y
Cl1 Sn1 O1 165.09(3) y
Cl2 Sn1 O1 76.68(3) y
C11 Sn1 O2 68.28(5) y
C21 Sn1 O2 86.75(5) y
Cl1 Sn1 O2 75.70(3) y
Cl2 Sn1 O2 159.19(3) y
O1 Sn1 O2 116.95(4) y
C12 C11 C16 120.07(15) ?
C12 C11 Sn1 119.59(12) ?
C16 C11 Sn1 120.32(12) ?
C11 C12 C13 119.41(16) ?
C11 C12 C17 120.69(15) ?
C13 C12 C17 119.88(16) ?
C14 C13 C12 120.47(17) ?
C14 C13 H13 119.8 ?
C12 C13 H13 119.8 ?
C13 C14 C15 120.02(17) ?
C13 C14 H14 120.0 ?
C15 C14 H14 120.0 ?
C14 C15 C16 120.21(17) ?
C14 C15 H15 119.9 ?
C16 C15 H15 119.9 ?
C15 C16 C11 119.49(16) ?
C15 C16 C19 120.15(15) ?
C11 C16 C19 120.26(14) ?
O1 C17 C12 107.88(13) ?
O1 C17 H17A 110.1 ?
C12 C17 H17A 110.1 ?
O1 C17 H17B 110.1 ?
C12 C17 H17B 110.1 ?
H17A C17 H17B 108.4 ?
O1 C18 H18A 109.5 ?
O1 C18 H18B 109.5 ?
H18A C18 H18B 109.5 ?
O1 C18 H18C 109.5 ?
H18A C18 H18C 109.5 ?
H18B C18 H18C 109.5 ?
O2 C19 C16 106.47(13) ?
O2 C19 H19A 110.4 ?
C16 C19 H19A 110.4 ?
O2 C19 H19B 110.4 ?
C16 C19 H19B 110.4 ?
H19A C19 H19B 108.6 ?
O2 C20 H20A 109.5 ?
O2 C20 H20B 109.5 ?
H20A C20 H20B 109.5 ?
O2 C20 H20C 109.5 ?
H20A C20 H20C 109.5 ?
H20B C20 H20C 109.5 ?
C22 C21 C26 119.35(16) ?
C22 C21 Sn1 118.98(13) ?
C26 C21 Sn1 121.60(13) ?
C21 C22 C23 119.58(18) ?
C21 C22 H22 120.2 ?
C23 C22 H22 120.2 ?
C24 C23 C22 120.23(19) ?
C24 C23 H23 119.9 ?
C22 C23 H23 119.9 ?
C23 C24 C25 120.70(19) ?
C23 C24 H24 119.6 ?
C25 C24 H24 119.6 ?
C24 C25 C26 119.4(2) ?
C24 C25 H25 120.3 ?
C26 C25 H25 120.3 ?
C25 C26 C21 120.72(18) ?
C25 C26 H26 119.6 ?
C21 C26 H26 119.6 ?
C17 O1 C18 110.99(14) ?
C17 O1 Sn1 102.85(9) ?
C18 O1 Sn1 124.90(11) ?
C20 O2 C19 111.64(14) ?
C20 O2 Sn1 125.61(11) ?
C19 O2 Sn1 102.11(9) ?

loop_
_geom_bond_atom_site_label_1
_geom_bond_atom_site_label_2
_geom_bond_distance
_geom_bond_publ_flag
Sn1 C11 2.1166(15) y
Sn1 C21 2.1214(16) y
Sn1 Cl1 2.3947(4) y
Sn1 Cl2 2.3983(4) y
Sn1 O1 2.6185(12) y
Sn1 O2 2.6554(13) y
C11 C12 1.394(2) ?
C11 C16 1.399(2) ?
C12 C13 1.398(2) ?
C12 C17 1.502(2) ?
C13 C14 1.383(3) ?
C13 H13 0.9300 ?
C14 C15 1.388(3) ?
C14 H14 0.9300 ?
C15 C16 1.396(2) ?
C15 H15 0.9300 ?
C16 C19 1.499(2) ?
C17 O1 1.438(2) ?
C17 H17A 0.9700 ?
C17 H17B 0.9700 ?
C18 O1 1.439(2) ?
C18 H18A 0.9600 ?
C18 H18B 0.9600 ?
C18 H18C 0.9600 ?
C19 O2 1.436(2) ?
C19 H19A 0.9700 ?
C19 H19B 0.9700 ?
C20 O2 1.435(2) ?
C20 H20A 0.9600 ?
C20 H20B 0.9600 ?
C20 H20C 0.9600 ?
C21 C22 1.394(2) ?
C21 C26 1.394(3) ?
C22 C23 1.399(3) ?
C22 H22 0.9300 ?
C23 C24 1.376(3) ?
C23 H23 0.9300 ?
C24 C25 1.384(3) ?
C24 H24 0.9300 ?
C25 C26 1.388(3) ?
C25 H25 0.9300 ?
C26 H26 0.9300 ?
